data_4113194
loop_
_publ_author_name
'Matthew D. LoCoco'
'Xingwang Zhang'
'Richard F. Jordan'

_publ_section_title
;
 Chelate-Controlled Synthesis of Racemic ansa-Zirconocenes
;
_journal_name_full 'Journal of the American Chemical Society'
_journal_page_first 15231
_journal_page_last 15244
_journal_paper_doi 10.1021/ja046629+
_journal_volume 126
_journal_year 2004
_chemical_formula_moiety 'C35 H34 N2 Si Zr, C7 H8'
_chemical_formula_sum 'C42 H42 N2 Si Zr'
_chemical_formula_weight 694.09
_chemical_name_common rac-[Me2Si(indenyl)2]Zr{PhN(CH2)3NPh}
_chemical_name_systematic
; 
 ? 
;
_space_group_IT_number 14
_symmetry_cell_setting monoclinic
_symmetry_space_group_name_Hall '-P 2yn'
_symmetry_space_group_name_H-M 'P 1 21/n 1'
_atom_sites_solution_hydrogens geom
_atom_sites_solution_primary direct
_atom_sites_solution_secondary difmap
_audit_creation_method SHELXL-97
_cell_angle_alpha 90.00
_cell_angle_beta 109.265(3)
_cell_angle_gamma 90.00
_cell_formula_units_Z 4
_cell_length_a 11.972(2)
_cell_length_b 19.648(4)
_cell_length_c 15.091(3)
_cell_measurement_reflns_used 32208
_cell_measurement_temperature 293(2)
_cell_measurement_theta_max 25.03
_cell_measurement_theta_min 1.77
_cell_volume 3351.0(11)
_computing_cell_refinement 'SAINT (Bruker AXS)'
_computing_data_collection 'SMART 5.624 (Bruker AXS)'
_computing_data_reduction 'SAINT (Bruker AXS)'
_computing_molecular_graphics 'shelxtl 5.1 (Bruker AXS)'
_computing_publication_material 'shelxtl 5.1 (Bruker AXS)'
_computing_structure_refinement 'SHELXL-97 (Sheldrick, 1997)'
_computing_structure_solution 'SHELXS-97 (Sheldrick, 1990)'
_diffrn_ambient_temperature 293(2)
_diffrn_detector_area_resol_mean 8.33
_diffrn_measured_fraction_theta_full 1.000
_diffrn_measured_fraction_theta_max 1.000
_diffrn_measurement_device_type 'Bruker SMART APEX'
_diffrn_measurement_method '\W scans'
_diffrn_radiation_monochromator graphite
_diffrn_radiation_source 'fine-focus sealed tube'
_diffrn_radiation_type MoK\a
_diffrn_radiation_wavelength 0.71073
_diffrn_reflns_av_R_equivalents 0.0351
_diffrn_reflns_av_sigmaI/netI 0.0349
_diffrn_reflns_limit_h_max 14
_diffrn_reflns_limit_h_min -14
_diffrn_reflns_limit_k_max 23
_diffrn_reflns_limit_k_min -23
_diffrn_reflns_limit_l_max 17
_diffrn_reflns_limit_l_min -17
_diffrn_reflns_number 32208
_diffrn_reflns_theta_full 25.03
_diffrn_reflns_theta_max 25.03
_diffrn_reflns_theta_min 1.77
_diffrn_standards_decay_% 0
_diffrn_standards_number 0
_exptl_absorpt_coefficient_mu 0.397
_exptl_absorpt_correction_T_max 0.960
_exptl_absorpt_correction_T_min 0.860
_exptl_absorpt_correction_type multi-scan
_exptl_absorpt_process_details
;
SADABS, SHELXTL (version 5.1) program library 
(G. Sheldrick, Bruker Analytical X-ray Systems, Madison, WI)
;
_exptl_crystal_colour Red
_exptl_crystal_density_diffrn 1.376
_exptl_crystal_description Fragment
_exptl_crystal_F_000 1448
_exptl_crystal_size_max 0.2
_exptl_crystal_size_mid 0.15
_exptl_crystal_size_min 0.10
_refine_diff_density_max 1.311
_refine_diff_density_min -0.499
_refine_diff_density_rms 0.068
_refine_ls_extinction_method none
_refine_ls_goodness_of_fit_ref 1.101
_refine_ls_hydrogen_treatment mixed
_refine_ls_matrix_type full
_refine_ls_number_parameters 418
_refine_ls_number_reflns 5926
_refine_ls_number_restraints 0
_refine_ls_restrained_S_all 1.101
_refine_ls_R_factor_all 0.0464
_refine_ls_R_factor_gt 0.0408
_refine_ls_shift/su_max 0.001
_refine_ls_shift/su_mean 0.000
_refine_ls_structure_factor_coef Fsqd
_refine_ls_weighting_details 'calc w=1/[\s^2^(Fo^2^)+(0.0395P)^2^+3.4497P] where P=(Fo^2^+2Fc^2^)/3'
_refine_ls_weighting_scheme calc
_refine_ls_wR_factor_gt 0.0923
_refine_ls_wR_factor_ref 0.0954
_reflns_number_gt 5420
_reflns_number_total 5926
_reflns_threshold_expression >2sigma(I)
_cod_data_source_file ja0466292Bsi20040908_121000.cif
_cod_data_source_block matt10s
_cod_original_cell_volume 3351.2(11)
_cod_database_code 4113194

loop_
_symmetry_equiv_pos_as_xyz
'x, y, z'
'-x+1/2, y+1/2, -z+1/2'
'-x, -y, -z'
'x-1/2, -y-1/2, z-1/2'

loop_
_atom_site_label
_atom_site_type_symbol
_atom_site_fract_x
_atom_site_fract_y
_atom_site_fract_z
_atom_site_U_iso_or_equiv
_atom_site_adp_type
_atom_site_occupancy
_atom_site_symmetry_multiplicity
_atom_site_calc_flag
_atom_site_refinement_flags
C1 C 0.7965(2) 0.69007(14) 0.73355(19) 0.0193(6) Uani 1 1 d .
C2 C 0.7052(3) 0.64979(15) 0.6742(2) 0.0221(6) Uani 1 1 d .
H2 H 0.6317 0.6496 0.6826 0.027 Uiso 1 1 calc R
C3 C 0.7218(3) 0.61051(15) 0.6035(2) 0.0239(7) Uani 1 1 d .
H3 H 0.6595 0.5845 0.5653 0.029 Uiso 1 1 calc R
C4 C 0.8299(3) 0.60936(15) 0.5888(2) 0.0244(7) Uani 1 1 d .
H4 H 0.8408 0.5835 0.5407 0.029 Uiso 1 1 calc R
C5 C 0.9212(3) 0.64760(15) 0.6473(2) 0.0235(7) Uani 1 1 d .
H5 H 0.9947 0.6467 0.6388 0.028 Uiso 1 1 calc R
C6 C 0.9063(3) 0.68722(15) 0.7183(2) 0.0221(6) Uani 1 1 d .
H6 H 0.9697 0.7124 0.7565 0.026 Uiso 1 1 calc R
C7 C 0.8837(2) 0.74914(16) 0.8820(2) 0.0239(7) Uani 1 1 d .
H7A H 0.9442 0.7150 0.8877 0.029 Uiso 1 1 calc R
H7B H 0.8652 0.7489 0.9400 0.029 Uiso 1 1 calc R
C8 C 0.9335(3) 0.81861(16) 0.8707(2) 0.0295(7) Uani 1 1 d .
H8A H 0.9738 0.8157 0.8246 0.035 Uiso 1 1 calc R
H8B H 0.9907 0.8326 0.9300 0.035 Uiso 1 1 calc R
C9 C 0.8340(3) 0.87154(15) 0.8390(2) 0.0243(7) Uani 1 1 d .
H9A H 0.8689 0.9166 0.8515 0.029 Uiso 1 1 calc R
H9B H 0.7960 0.8675 0.7717 0.029 Uiso 1 1 calc R
C10 C 0.7607(3) 0.90595(14) 0.9645(2) 0.0210(6) Uani 1 1 d .
C11 C 0.8727(3) 0.92904(15) 1.0206(2) 0.0257(7) Uani 1 1 d .
H11 H 0.9389 0.9178 1.0044 0.031 Uiso 1 1 calc R
C12 C 0.8863(3) 0.96852(16) 1.1002(2) 0.0319(8) Uani 1 1 d .
H12 H 0.9614 0.9834 1.1360 0.038 Uiso 1 1 calc R
C13 C 0.7908(3) 0.98590(16) 1.1267(2) 0.0315(8) Uani 1 1 d .
H13 H 0.8008 1.0115 1.1807 0.038 Uiso 1 1 calc R
C14 C 0.6797(3) 0.96463(15) 1.0717(2) 0.0272(7) Uani 1 1 d .
H14 H 0.6142 0.9762 1.0886 0.033 Uiso 1 1 calc R
C15 C 0.6647(3) 0.92632(14) 0.9919(2) 0.0235(7) Uani 1 1 d .
H15 H 0.5887 0.9136 0.9553 0.028 Uiso 1 1 calc R
C16 C 0.4811(2) 0.75457(15) 0.67120(18) 0.0175(6) Uani 1 1 d .
H16 H 0.4577 0.7086 0.6470 0.021 Uiso 1 1 calc R
C17 C 0.5631(2) 0.79498(14) 0.64707(19) 0.0183(6) Uani 1 1 d .
H17 H 0.6076 0.7812 0.6059 0.022 Uiso 1 1 calc R
C18 C 0.5533(2) 0.86260(15) 0.67752(19) 0.0195(6) Uani 1 1 d .
C19 C 0.6083(3) 0.92472(15) 0.6682(2) 0.0246(7) Uani 1 1 d .
H19 H 0.6622 0.9264 0.6358 0.029 Uiso 1 1 calc R
C20 C 0.5810(3) 0.98201(15) 0.7074(2) 0.0262(7) Uani 1 1 d .
H20 H 0.6183 1.0228 0.7030 0.031 Uiso 1 1 calc R
C21 C 0.4970(3) 0.98075(15) 0.7548(2) 0.0262(7) Uani 1 1 d .
H21 H 0.4793 1.0210 0.7798 0.031 Uiso 1 1 calc R
C22 C 0.4416(2) 0.92253(14) 0.76475(19) 0.0201(6) Uani 1 1 d .
H22 H 0.3871 0.9228 0.7966 0.024 Uiso 1 1 calc R
C23 C 0.4678(2) 0.86114(14) 0.72603(18) 0.0175(6) Uani 1 1 d .
C24 C 0.4222(2) 0.79351(14) 0.72219(18) 0.0162(6) Uani 1 1 d .
C25 C 0.5531(3) 0.77304(15) 0.96303(19) 0.0201(6) Uani 1 1 d .
H25 H 0.5203 0.8117 0.9873 0.024 Uiso 1 1 calc R
C26 C 0.6695(3) 0.74958(15) 1.00200(19) 0.0215(6) Uani 1 1 d .
H26 H 0.7304 0.7696 1.0561 0.026 Uiso 1 1 calc R
C27 C 0.6770(2) 0.68543(15) 0.96111(19) 0.0197(6) Uani 1 1 d .
C28 C 0.7700(3) 0.63726(15) 0.9771(2) 0.0251(7) Uani 1 1 d .
H28 H 0.8429 0.6449 1.0229 0.030 Uiso 1 1 calc R
C29 C 0.7507(3) 0.57990(16) 0.9242(2) 0.0276(7) Uani 1 1 d .
H29 H 0.8113 0.5482 0.9342 0.033 Uiso 1 1 calc R
C30 C 0.6403(3) 0.56721(15) 0.8541(2) 0.0275(7) Uani 1 1 d .
H30 H 0.6305 0.5277 0.8185 0.033 Uiso 1 1 calc R
C31 C 0.5483(3) 0.61137(15) 0.8377(2) 0.0224(6) Uani 1 1 d .
H31 H 0.4761 0.6020 0.7918 0.027 Uiso 1 1 calc R
C32 C 0.5640(2) 0.67227(14) 0.89181(19) 0.0187(6) Uani 1 1 d .
C33 C 0.4847(2) 0.72713(14) 0.89302(19) 0.0176(6) Uani 1 1 d .
C34 C 0.2530(3) 0.68066(15) 0.7377(2) 0.0257(7) Uani 1 1 d .
H34A H 0.2923 0.6567 0.7010 0.039 Uiso 1 1 calc R
H34B H 0.1785 0.6977 0.6972 0.039 Uiso 1 1 calc R
H34C H 0.2399 0.6503 0.7831 0.039 Uiso 1 1 calc R
C35 C 0.2595(3) 0.81371(16) 0.8437(2) 0.0275(7) Uani 1 1 d .
H35A H 0.2152 0.7893 0.8762 0.041 Uiso 1 1 calc R
H35B H 0.2061 0.8383 0.7921 0.041 Uiso 1 1 calc R
H35C H 0.3123 0.8451 0.8861 0.041 Uiso 1 1 calc R
C36 C 0.5123(4) 0.6249(3) 0.1105(3) 0.0890(19) Uani 1 1 d .
H36A H 0.5599 0.5918 0.0925 0.133 Uiso 1 1 calc R
H36B H 0.5139 0.6157 0.1734 0.133 Uiso 1 1 calc R
H36C H 0.5431 0.6696 0.1077 0.133 Uiso 1 1 calc R
C37 C 0.3907(4) 0.6209(2) 0.0467(3) 0.0583(12) Uani 1 1 d .
C38 C 0.3513(3) 0.56148(19) -0.0053(3) 0.0423(9) Uani 1 1 d .
H38 H 0.4022 0.5250 -0.0010 0.051 Uiso 1 1 calc R
C39 C 0.2343(4) 0.5584(2) -0.0634(3) 0.0522(11) Uani 1 1 d .
H39 H 0.2086 0.5184 -0.0968 0.063 Uiso 1 1 calc R
C40 C 0.1550(4) 0.6093(2) -0.0748(3) 0.0514(11) Uani 1 1 d .
H40 H 0.0768 0.6052 -0.1136 0.062 Uiso 1 1 calc R
C41 C 0.1972(3) 0.6660(2) -0.0263(2) 0.0451(10) Uani 1 1 d .
H41 H 0.1445 0.7021 -0.0350 0.054 Uiso 1 1 calc R
C42 C 0.3073(3) 0.6767(2) 0.0339(2) 0.0396(9) Uani 1 1 d .
H42 H 0.3287 0.7178 0.0656 0.047 Uiso 1 1 calc R
N1 N 0.7761(2) 0.72984(12) 0.80371(16) 0.0199(5) Uani 1 1 d .
N2 N 0.7427(2) 0.86562(12) 0.88467(16) 0.0201(5) Uani 1 1 d .
Si1 Si 0.34636(7) 0.75263(4) 0.79887(5) 0.01781(18) Uani 1 1 d .
Zr1 Zr 0.63292(2) 0.780201(13) 0.827918(18) 0.01516(9) Uani 1 1 d .

loop_
_atom_site_aniso_label
_atom_site_aniso_U_11
_atom_site_aniso_U_22
_atom_site_aniso_U_33
_atom_site_aniso_U_23
_atom_site_aniso_U_13
_atom_site_aniso_U_12
C1 0.0203(15) 0.0186(14) 0.0177(14) 0.0022(12) 0.0044(12) 0.0038(12)
C2 0.0192(15) 0.0221(15) 0.0240(15) -0.0006(12) 0.0058(12) 0.0009(12)
C3 0.0230(16) 0.0226(16) 0.0209(15) -0.0031(12) 0.0004(13) 0.0038(13)
C4 0.0315(17) 0.0231(16) 0.0184(15) -0.0002(12) 0.0083(13) 0.0063(13)
C5 0.0245(16) 0.0236(16) 0.0260(16) 0.0033(13) 0.0130(13) 0.0045(13)
C6 0.0195(15) 0.0231(16) 0.0226(15) -0.0006(12) 0.0055(12) -0.0008(12)
C7 0.0165(15) 0.0316(17) 0.0217(15) -0.0067(13) 0.0036(12) 0.0047(13)
C8 0.0173(15) 0.0377(19) 0.0312(18) -0.0121(15) 0.0048(13) -0.0047(14)
C9 0.0196(15) 0.0281(17) 0.0255(16) -0.0043(13) 0.0079(13) -0.0053(13)
C10 0.0261(16) 0.0148(14) 0.0179(14) 0.0011(11) 0.0014(12) -0.0006(12)
C11 0.0263(17) 0.0220(16) 0.0242(16) -0.0007(13) 0.0019(13) -0.0013(13)
C12 0.0373(19) 0.0215(17) 0.0256(17) -0.0015(13) -0.0049(15) -0.0047(14)
C13 0.051(2) 0.0203(16) 0.0175(15) -0.0024(13) 0.0030(15) 0.0032(15)
C14 0.0409(19) 0.0191(15) 0.0216(16) 0.0022(13) 0.0106(14) 0.0055(14)
C15 0.0294(17) 0.0176(15) 0.0207(15) 0.0011(12) 0.0044(13) 0.0003(13)
C16 0.0173(14) 0.0192(14) 0.0122(13) -0.0015(11) -0.0003(11) -0.0006(11)
C17 0.0189(14) 0.0222(15) 0.0127(13) 0.0002(11) 0.0037(11) 0.0003(12)
C18 0.0196(15) 0.0235(15) 0.0128(14) -0.0002(11) 0.0021(11) -0.0027(12)
C19 0.0241(16) 0.0284(17) 0.0211(15) 0.0041(13) 0.0074(13) -0.0033(13)
C20 0.0299(17) 0.0207(16) 0.0272(16) 0.0013(13) 0.0082(14) -0.0071(13)
C21 0.0331(18) 0.0205(16) 0.0238(16) -0.0011(13) 0.0076(14) 0.0012(13)
C22 0.0199(15) 0.0223(15) 0.0166(14) 0.0016(12) 0.0041(12) 0.0034(12)
C23 0.0171(14) 0.0213(15) 0.0113(13) 0.0017(11) 0.0009(11) -0.0002(12)
C24 0.0142(13) 0.0175(14) 0.0128(13) 0.0006(11) -0.0010(11) -0.0012(11)
C25 0.0242(15) 0.0219(15) 0.0154(14) -0.0007(12) 0.0081(12) 0.0013(12)
C26 0.0258(16) 0.0255(16) 0.0122(14) 0.0004(12) 0.0049(12) -0.0006(13)
C27 0.0216(15) 0.0240(15) 0.0127(14) 0.0016(12) 0.0044(12) 0.0006(12)
C28 0.0240(16) 0.0281(17) 0.0199(15) 0.0044(13) 0.0029(13) 0.0049(13)
C29 0.0300(17) 0.0255(17) 0.0274(17) 0.0061(13) 0.0097(14) 0.0096(14)
C30 0.0393(19) 0.0177(15) 0.0254(17) -0.0011(13) 0.0106(15) 0.0030(14)
C31 0.0244(16) 0.0207(15) 0.0208(15) 0.0001(12) 0.0057(13) -0.0017(12)
C32 0.0202(15) 0.0213(15) 0.0147(14) 0.0044(11) 0.0060(12) 0.0011(12)
C33 0.0198(14) 0.0183(14) 0.0153(14) 0.0026(11) 0.0067(12) 0.0004(11)
C34 0.0248(16) 0.0293(17) 0.0217(16) 0.0039(13) 0.0059(13) -0.0083(13)
C35 0.0229(16) 0.0337(18) 0.0284(17) 0.0051(14) 0.0120(14) 0.0049(14)
C36 0.068(3) 0.131(5) 0.059(3) 0.030(3) 0.008(3) -0.036(3)
C37 0.057(3) 0.081(3) 0.037(2) 0.019(2) 0.017(2) -0.024(2)
C38 0.048(2) 0.034(2) 0.041(2) 0.0110(17) 0.0094(18) 0.0010(17)
C39 0.052(3) 0.056(3) 0.044(2) 0.021(2) 0.010(2) 0.010(2)
C40 0.049(2) 0.065(3) 0.038(2) 0.014(2) 0.0100(19) -0.008(2)
C41 0.050(2) 0.061(3) 0.0270(19) 0.0001(18) 0.0161(17) -0.016(2)
C42 0.042(2) 0.048(2) 0.0308(19) 0.0016(16) 0.0148(17) -0.0111(18)
N1 0.0159(12) 0.0238(13) 0.0194(12) -0.0043(10) 0.0048(10) 0.0005(10)
N2 0.0178(12) 0.0216(13) 0.0195(13) -0.0047(10) 0.0042(10) -0.0028(10)
Si1 0.0150(4) 0.0211(4) 0.0167(4) 0.0016(3) 0.0042(3) -0.0010(3)
Zr1 0.01385(15) 0.01757(15) 0.01296(15) -0.00213(11) 0.00292(11) -0.00050(11)

loop_
_atom_type_symbol
_atom_type_description
_atom_type_scat_dispersion_real
_atom_type_scat_dispersion_imag
_atom_type_scat_source
C C 0.0033 0.0016 'International Tables Vol C Tables 4.2.6.8 and 6.1.1.4'
H H 0.0000 0.0000 'International Tables Vol C Tables 4.2.6.8 and 6.1.1.4'
N N 0.0061 0.0033 'International Tables Vol C Tables 4.2.6.8 and 6.1.1.4'
Si Si 0.0817 0.0704 'International Tables Vol C Tables 4.2.6.8 and 6.1.1.4'
Zr Zr -2.9673 0.5597 'International Tables Vol C Tables 4.2.6.8 and 6.1.1.4'

loop_
_geom_angle_atom_site_label_1
_geom_angle_atom_site_label_2
_geom_angle_atom_site_label_3
_geom_angle
N1 C1 C2 120.2(3)
N1 C1 C6 123.4(3)
C2 C1 C6 116.4(3)
C3 C2 C1 121.8(3)
C2 C3 C4 120.8(3)
C5 C4 C3 118.3(3)
C4 C5 C6 121.7(3)
C5 C6 C1 121.0(3)
N1 C7 C8 114.2(2)
C7 C8 C9 110.5(2)
N2 C9 C8 114.8(3)
N2 C10 C15 120.6(3)
N2 C10 C11 123.2(3)
C15 C10 C11 116.2(3)
C12 C11 C10 121.1(3)
C13 C12 C11 121.2(3)
C12 C13 C14 118.6(3)
C13 C14 C15 120.8(3)
C14 C15 C10 122.0(3)
C17 C16 C24 110.5(2)
C17 C16 Zr1 77.28(16)
C24 C16 Zr1 73.58(15)
C16 C17 C18 107.8(2)
C16 C17 Zr1 70.93(15)
C18 C17 Zr1 78.29(16)
C19 C18 C17 133.0(3)
C19 C18 C23 120.0(3)
C17 C18 C23 107.1(2)
C19 C18 Zr1 123.71(19)
C17 C18 Zr1 70.55(15)
C23 C18 Zr1 70.94(15)
C20 C19 C18 118.9(3)
C19 C20 C21 121.3(3)
C22 C21 C20 121.8(3)
C21 C22 C23 119.3(3)
C22 C23 C24 132.3(3)
C22 C23 C18 118.8(3)
C24 C23 C18 108.8(2)
C22 C23 Zr1 120.20(18)
C24 C23 Zr1 70.25(15)
C18 C23 Zr1 77.55(16)
C16 C24 C23 105.7(2)
C16 C24 Si1 122.1(2)
C23 C24 Si1 129.1(2)
C16 C24 Zr1 73.47(15)
C23 C24 Zr1 77.38(15)
Si1 C24 Zr1 98.80(11)
C26 C25 C33 110.6(3)
C26 C25 Zr1 76.59(16)
C33 C25 Zr1 73.41(16)
C25 C26 C27 107.9(3)
C25 C26 Zr1 71.66(16)
C27 C26 Zr1 77.23(16)
C26 C27 C28 132.6(3)
C26 C27 C32 107.3(2)
C28 C27 C32 120.1(3)
C26 C27 Zr1 71.45(16)
C28 C27 Zr1 122.88(19)
C32 C27 Zr1 70.81(15)
C29 C28 C27 118.8(3)
C28 C29 C30 121.4(3)
C31 C30 C29 121.6(3)
C30 C31 C32 119.0(3)
C31 C32 C27 118.9(3)
C31 C32 C33 132.2(3)
C27 C32 C33 108.8(2)
C31 C32 Zr1 118.34(19)
C27 C32 Zr1 77.47(16)
C33 C32 Zr1 71.49(15)
C25 C33 C32 105.3(2)
C25 C33 Si1 123.0(2)
C32 C33 Si1 128.0(2)
C25 C33 Zr1 73.78(16)
C32 C33 Zr1 75.69(15)
Si1 C33 Zr1 98.90(11)
C38 C37 C42 117.7(4)
C38 C37 C36 119.5(5)
C42 C37 C36 122.8(5)
C39 C38 C37 118.3(4)
C40 C39 C38 124.7(4)
C41 C40 C39 115.1(4)
C40 C41 C42 127.4(4)
C41 C42 C37 116.7(4)
C1 N1 C7 115.0(2)
C1 N1 Zr1 138.22(19)
C7 N1 Zr1 106.47(17)
C10 N2 C9 115.5(2)
C10 N2 Zr1 133.82(19)
C9 N2 Zr1 109.16(17)
C34 Si1 C35 110.95(15)
C34 Si1 C33 114.48(14)
C35 Si1 C33 111.12(13)
C34 Si1 C24 110.86(13)
C35 Si1 C24 113.13(13)
C33 Si1 C24 95.53(12)
N1 Zr1 N2 90.60(9)
N1 Zr1 C16 96.86(9)
N2 Zr1 C16 134.05(9)
N1 Zr1 C24 129.81(9)
N2 Zr1 C24 122.02(9)
C16 Zr1 C24 32.95(9)
N1 Zr1 C33 126.11(9)
N2 Zr1 C33 126.14(9)
C16 Zr1 C33 84.28(9)
C24 Zr1 C33 66.57(9)
N1 Zr1 C25 131.17(9)
N2 Zr1 C25 93.84(9)
C16 Zr1 C25 113.57(9)
C24 Zr1 C25 87.16(9)
C33 Zr1 C25 32.80(9)
N1 Zr1 C32 93.29(9)
N2 Zr1 C32 136.87(9)
C16 Zr1 C32 88.04(9)
C24 Zr1 C32 86.84(9)
C33 Zr1 C32 32.82(9)
C25 Zr1 C32 53.02(9)
N1 Zr1 C26 101.04(9)
N2 Zr1 C26 84.24(9)
C16 Zr1 C26 137.43(9)
C24 Zr1 C26 117.82(9)
C33 Zr1 C26 54.06(9)
C25 Zr1 C26 31.75(9)
C32 Zr1 C26 52.86(9)
N1 Zr1 C17 82.45(9)
N2 Zr1 C17 106.07(9)
C16 Zr1 C17 31.79(9)
C24 Zr1 C17 54.05(9)
C33 Zr1 C17 115.63(9)
C25 Zr1 C17 141.22(9)
C32 Zr1 C17 117.02(9)
C26 Zr1 C17 169.17(9)
N1 Zr1 C23 133.18(9)
N2 Zr1 C23 90.21(9)
C16 Zr1 C23 52.76(9)
C24 Zr1 C23 32.38(9)
C33 Zr1 C23 89.31(9)
C25 Zr1 C23 95.44(9)
C32 Zr1 C23 116.67(9)
C26 Zr1 C23 125.59(9)
C17 Zr1 C23 52.60(9)
N1 Zr1 C27 80.39(9)
N2 Zr1 C27 107.78(9)
C16 Zr1 C27 118.17(9)
C24 Zr1 C27 117.34(9)
C33 Zr1 C27 53.54(9)
C25 Zr1 C27 52.03(9)
C32 Zr1 C27 31.72(9)
C26 Zr1 C27 31.33(9)
C17 Zr1 C27 141.97(9)
C23 Zr1 C27 142.64(9)
N1 Zr1 C18 102.58(9)
N2 Zr1 C18 82.25(9)
C16 Zr1 C18 51.85(9)
C24 Zr1 C18 53.16(9)
C33 Zr1 C18 118.56(9)
C25 Zr1 C18 126.21(9)
C32 Zr1 C18 137.93(9)
C26 Zr1 C18 152.82(9)
C17 Zr1 C18 31.17(8)
C23 Zr1 C18 31.51(8)
C27 Zr1 C18 169.63(9)

loop_
_geom_bond_atom_site_label_1
_geom_bond_atom_site_label_2
_geom_bond_distance
C1 N1 1.401(4)
C1 C2 1.406(4)
C1 C6 1.409(4)
C2 C3 1.383(4)
C3 C4 1.383(4)
C4 C5 1.379(4)
C5 C6 1.382(4)
C7 N1 1.482(4)
C7 C8 1.522(4)
C8 C9 1.534(4)
C9 N2 1.477(4)
C10 N2 1.398(4)
C10 C15 1.402(4)
C10 C11 1.405(4)
C11 C12 1.393(4)
C12 C13 1.374(5)
C13 C14 1.380(5)
C14 C15 1.381(4)
C16 C17 1.401(4)
C16 C24 1.426(4)
C16 Zr1 2.513(3)
C17 C18 1.423(4)
C17 Zr1 2.593(3)
C18 C19 1.416(4)
C18 C23 1.441(4)
C18 Zr1 2.693(3)
C19 C20 1.361(4)
C20 C21 1.412(4)
C21 C22 1.355(4)
C22 C23 1.420(4)
C23 C24 1.430(4)
C23 Zr1 2.607(3)
C24 Si1 1.872(3)
C24 Zr1 2.514(3)
C25 C26 1.400(4)
C25 C33 1.425(4)
C25 Zr1 2.525(3)
C26 C27 1.419(4)
C26 Zr1 2.588(3)
C27 C28 1.420(4)
C27 C32 1.434(4)
C27 Zr1 2.662(3)
C28 C29 1.356(4)
C29 C30 1.416(4)
C30 C31 1.359(4)
C31 C32 1.426(4)
C32 C33 1.441(4)
C32 Zr1 2.575(3)
C33 Si1 1.860(3)
C33 Zr1 2.520(3)
C34 Si1 1.849(3)
C35 Si1 1.856(3)
C36 C37 1.459(6)
C37 C38 1.400(6)
C37 C42 1.452(6)
C38 C39 1.387(5)
C39 C40 1.350(6)
C40 C41 1.337(6)
C41 C42 1.347(5)
N1 Zr1 2.113(2)
N2 Zr1 2.130(2)

loop_
_geom_torsion_atom_site_label_1
_geom_torsion_atom_site_label_2
_geom_torsion_atom_site_label_3
_geom_torsion_atom_site_label_4
_geom_torsion
N1 C1 C2 C3 179.3(3)
C6 C1 C2 C3 -1.2(4)
C1 C2 C3 C4 0.2(5)
C2 C3 C4 C5 0.9(4)
C3 C4 C5 C6 -1.0(4)
C4 C5 C6 C1 -0.1(4)
N1 C1 C6 C5 -179.3(3)
C2 C1 C6 C5 1.1(4)
N1 C7 C8 C9 45.4(3)
C7 C8 C9 N2 40.3(3)
N2 C10 C11 C12 -179.3(3)
C15 C10 C11 C12 1.5(4)
C10 C11 C12 C13 0.4(5)
C11 C12 C13 C14 -1.3(5)
C12 C13 C14 C15 0.4(5)
C13 C14 C15 C10 1.6(4)
N2 C10 C15 C14 178.2(3)
C11 C10 C15 C14 -2.5(4)
C24 C16 C17 C18 -3.5(3)
Zr1 C16 C17 C18 -70.34(19)
C24 C16 C17 Zr1 66.81(19)
C16 C17 C18 C19 -176.3(3)
Zr1 C17 C18 C19 118.4(3)
C16 C17 C18 C23 3.5(3)
Zr1 C17 C18 C23 -61.91(19)
C16 C17 C18 Zr1 65.36(18)
C17 C18 C19 C20 -178.9(3)
C23 C18 C19 C20 1.5(4)
Zr1 C18 C19 C20 -84.6(3)
C18 C19 C20 C21 -1.7(5)
C19 C20 C21 C22 1.2(5)
C20 C21 C22 C23 -0.5(4)
C21 C22 C23 C24 -177.6(3)
C21 C22 C23 C18 0.3(4)
C21 C22 C23 Zr1 92.4(3)
C19 C18 C23 C22 -0.8(4)
C17 C18 C23 C22 179.5(2)
Zr1 C18 C23 C22 117.8(2)
C19 C18 C23 C24 177.6(2)
C17 C18 C23 C24 -2.2(3)
Zr1 C18 C23 C24 -63.83(18)
C19 C18 C23 Zr1 -118.6(3)
C17 C18 C23 Zr1 61.66(19)
C17 C16 C24 C23 2.1(3)
Zr1 C16 C24 C23 71.33(18)
C17 C16 C24 Si1 -159.3(2)
Zr1 C16 C24 Si1 -90.14(18)
C17 C16 C24 Zr1 -69.2(2)
C22 C23 C24 C16 178.1(3)
C18 C23 C24 C16 0.1(3)
Zr1 C23 C24 C16 -68.55(18)
C22 C23 C24 Si1 -22.2(5)
C18 C23 C24 Si1 159.8(2)
Zr1 C23 C24 Si1 91.2(2)
C22 C23 C24 Zr1 -113.3(3)
C18 C23 C24 Zr1 68.62(19)
C33 C25 C26 C27 -3.2(3)
Zr1 C25 C26 C27 -69.4(2)
C33 C25 C26 Zr1 66.2(2)
C25 C26 C27 C28 -176.3(3)
Zr1 C26 C27 C28 118.0(3)
C25 C26 C27 C32 3.6(3)
Zr1 C26 C27 C32 -62.10(19)
C25 C26 C27 Zr1 65.67(19)
C26 C27 C28 C29 -178.5(3)
C32 C27 C28 C29 1.6(4)
Zr1 C27 C28 C29 -84.0(3)
C27 C28 C29 C30 -0.1(5)
C28 C29 C30 C31 -1.0(5)
C29 C30 C31 C32 0.7(4)
C30 C31 C32 C27 0.8(4)
C30 C31 C32 C33 -178.1(3)
C30 C31 C32 Zr1 91.7(3)
C26 C27 C32 C31 178.2(2)
C28 C27 C32 C31 -1.9(4)
Zr1 C27 C32 C31 115.6(2)
C26 C27 C32 C33 -2.7(3)
C28 C27 C32 C33 177.2(2)
Zr1 C27 C32 C33 -65.20(19)
C26 C27 C32 Zr1 62.5(2)
C28 C27 C32 Zr1 -117.6(3)
C26 C25 C33 C32 1.5(3)
Zr1 C25 C33 C32 69.75(18)
C26 C25 C33 Si1 -158.4(2)
Zr1 C25 C33 Si1 -90.18(19)
C26 C25 C33 Zr1 -68.3(2)
C31 C32 C33 C25 179.8(3)
C27 C32 C33 C25 0.8(3)
Zr1 C32 C33 C25 -68.39(18)
C31 C32 C33 Si1 -21.7(5)
C27 C32 C33 Si1 159.3(2)
Zr1 C32 C33 Si1 90.2(2)
C31 C32 C33 Zr1 -111.8(3)
C27 C32 C33 Zr1 69.15(19)
C42 C37 C38 C39 -2.1(5)
C36 C37 C38 C39 178.1(4)
C37 C38 C39 C40 1.0(6)
C38 C39 C40 C41 1.1(6)
C39 C40 C41 C42 -2.2(6)
C40 C41 C42 C37 1.1(6)
C38 C37 C42 C41 1.2(5)
C36 C37 C42 C41 -179.1(4)
C2 C1 N1 C7 158.3(3)
C6 C1 N1 C7 -21.2(4)
C2 C1 N1 Zr1 -28.6(4)
C6 C1 N1 Zr1 151.9(2)
C8 C7 N1 C1 94.8(3)
C8 C7 N1 Zr1 -80.4(2)
C15 C10 N2 C9 154.5(3)
C11 C10 N2 C9 -24.7(4)
C15 C10 N2 Zr1 -41.5(4)
C11 C10 N2 Zr1 139.3(3)
C8 C9 N2 C10 93.7(3)
C8 C9 N2 Zr1 -74.2(3)
C25 C33 Si1 C34 -164.0(2)
C32 C33 Si1 C34 40.9(3)
Zr1 C33 Si1 C34 119.66(13)
C25 C33 Si1 C35 -37.3(3)
C32 C33 Si1 C35 167.6(2)
Zr1 C33 Si1 C35 -113.69(13)
C25 C33 Si1 C24 80.1(2)
C32 C33 Si1 C24 -75.0(3)
Zr1 C33 Si1 C24 3.73(12)
C16 C24 Si1 C34 -46.6(3)
C23 C24 Si1 C34 156.6(2)
Zr1 C24 Si1 C34 -122.58(13)
C16 C24 Si1 C35 -172.0(2)
C23 C24 Si1 C35 31.2(3)
Zr1 C24 Si1 C35 112.05(13)
C16 C24 Si1 C33 72.2(2)
C23 C24 Si1 C33 -84.6(3)
Zr1 C24 Si1 C33 -3.74(12)
C1 N1 Zr1 N2 -138.3(3)
C7 N1 Zr1 N2 35.13(19)
C1 N1 Zr1 C16 -3.8(3)
C7 N1 Zr1 C16 169.69(18)
C1 N1 Zr1 C24 -4.0(3)
C7 N1 Zr1 C24 169.47(17)
C1 N1 Zr1 C33 84.2(3)
C7 N1 Zr1 C33 -102.40(19)
C1 N1 Zr1 C25 126.1(3)
C7 N1 Zr1 C25 -60.5(2)
C1 N1 Zr1 C32 84.7(3)
C7 N1 Zr1 C32 -101.89(18)
C1 N1 Zr1 C26 137.4(3)
C7 N1 Zr1 C26 -49.12(19)
C1 N1 Zr1 C17 -32.2(3)
C7 N1 Zr1 C17 141.27(19)
C1 N1 Zr1 C23 -47.5(3)
C7 N1 Zr1 C23 125.99(18)
C1 N1 Zr1 C27 113.8(3)
C7 N1 Zr1 C27 -72.80(18)
C1 N1 Zr1 C18 -56.1(3)
C7 N1 Zr1 C18 117.33(18)
C10 N2 Zr1 N1 -134.4(3)
C9 N2 Zr1 N1 30.37(19)
C10 N2 Zr1 C16 125.5(2)
C9 N2 Zr1 C16 -69.8(2)
C10 N2 Zr1 C24 86.0(3)
C9 N2 Zr1 C24 -109.24(18)
C10 N2 Zr1 C33 3.2(3)
C9 N2 Zr1 C33 167.88(17)
C10 N2 Zr1 C25 -3.0(3)
C9 N2 Zr1 C25 161.71(18)
C10 N2 Zr1 C32 -38.9(3)
C9 N2 Zr1 C32 125.83(18)
C10 N2 Zr1 C26 -33.3(3)
C9 N2 Zr1 C26 131.40(19)
C10 N2 Zr1 C17 143.3(3)
C9 N2 Zr1 C17 -51.95(19)
C10 N2 Zr1 C23 92.4(3)
C9 N2 Zr1 C23 -102.82(18)
C10 N2 Zr1 C27 -54.3(3)
C9 N2 Zr1 C27 110.46(18)
C10 N2 Zr1 C18 123.0(3)
C9 N2 Zr1 C18 -72.24(18)
C17 C16 Zr1 N1 -63.56(17)
C24 C16 Zr1 N1 -179.69(16)
C17 C16 Zr1 N2 34.0(2)
C24 C16 Zr1 N2 -82.17(19)
C17 C16 Zr1 C24 116.1(2)
C17 C16 Zr1 C33 170.67(17)
C24 C16 Zr1 C33 54.54(16)
C17 C16 Zr1 C25 155.55(16)
C24 C16 Zr1 C25 39.42(18)
C17 C16 Zr1 C32 -156.64(17)
C24 C16 Zr1 C32 87.22(16)
C17 C16 Zr1 C26 -178.15(16)
C24 C16 Zr1 C26 65.7(2)
C24 C16 Zr1 C17 -116.1(2)
C17 C16 Zr1 C23 77.18(17)
C24 C16 Zr1 C23 -38.95(15)
C17 C16 Zr1 C27 -146.30(16)
C24 C16 Zr1 C27 97.56(17)
C17 C16 Zr1 C18 37.07(16)
C24 C16 Zr1 C18 -79.07(17)
C16 C24 Zr1 N1 0.4(2)
C23 C24 Zr1 N1 -110.43(17)
Si1 C24 Zr1 N1 121.35(12)
C16 C24 Zr1 N2 122.88(16)
C23 C24 Zr1 N2 12.05(19)
Si1 C24 Zr1 N2 -116.17(11)
C23 C24 Zr1 C16 -110.8(2)
Si1 C24 Zr1 C16 121.0(2)
C16 C24 Zr1 C33 -117.96(18)
C23 C24 Zr1 C33 131.21(18)
Si1 C24 Zr1 C33 2.99(10)
C16 C24 Zr1 C25 -144.36(17)
C23 C24 Zr1 C25 104.81(16)
Si1 C24 Zr1 C25 -23.41(11)
C16 C24 Zr1 C32 -91.26(17)
C23 C24 Zr1 C32 157.91(16)
Si1 C24 Zr1 C32 29.69(11)
C16 C24 Zr1 C26 -135.80(16)
C23 C24 Zr1 C26 113.37(16)
Si1 C24 Zr1 C26 -14.85(15)
C16 C24 Zr1 C17 35.75(15)
C23 C24 Zr1 C17 -75.08(17)
Si1 C24 Zr1 C17 156.70(16)
C16 C24 Zr1 C23 110.8(2)
Si1 C24 Zr1 C23 -128.2(2)
C16 C24 Zr1 C27 -100.34(17)
C23 C24 Zr1 C27 148.83(15)
Si1 C24 Zr1 C27 20.61(14)
C16 C24 Zr1 C18 74.72(17)
C23 C24 Zr1 C18 -36.11(15)
Si1 C24 Zr1 C18 -164.33(16)
C25 C33 Zr1 N1 111.86(17)
C32 C33 Zr1 N1 0.9(2)
Si1 C33 Zr1 N1 -126.21(11)
C25 C33 Zr1 N2 -11.4(2)
C32 C33 Zr1 N2 -122.35(16)
Si1 C33 Zr1 N2 110.51(12)
C25 C33 Zr1 C16 -153.81(17)
C32 C33 Zr1 C16 95.27(16)
Si1 C33 Zr1 C16 -31.88(11)
C25 C33 Zr1 C24 -124.94(18)
C32 C33 Zr1 C24 124.14(18)
Si1 C33 Zr1 C24 -3.01(10)
C32 C33 Zr1 C25 -110.9(2)
Si1 C33 Zr1 C25 121.9(2)
C25 C33 Zr1 C32 110.9(2)
Si1 C33 Zr1 C32 -127.1(2)
C25 C33 Zr1 C26 35.51(16)
C32 C33 Zr1 C26 -75.41(17)
Si1 C33 Zr1 C26 157.44(16)
C25 C33 Zr1 C17 -148.37(16)
C32 C33 Zr1 C17 100.70(16)
Si1 C33 Zr1 C17 -26.44(14)
C25 C33 Zr1 C23 -101.18(17)
C32 C33 Zr1 C23 147.90(16)
Si1 C33 Zr1 C23 20.75(12)
C25 C33 Zr1 C27 74.60(17)
C32 C33 Zr1 C27 -36.33(15)
Si1 C33 Zr1 C27 -163.47(16)
C25 C33 Zr1 C18 -113.40(16)
C32 C33 Zr1 C18 135.68(15)
Si1 C33 Zr1 C18 8.53(15)
C26 C25 Zr1 N1 21.6(2)
C33 C25 Zr1 N1 -95.06(18)
C26 C25 Zr1 N2 -72.57(18)
C33 C25 Zr1 N2 170.78(16)
C26 C25 Zr1 C16 145.28(17)
C33 C25 Zr1 C16 28.63(18)
C26 C25 Zr1 C24 165.51(18)
C33 C25 Zr1 C24 48.86(16)
C26 C25 Zr1 C33 116.7(2)
C26 C25 Zr1 C32 77.32(18)
C33 C25 Zr1 C32 -39.33(15)
C33 C25 Zr1 C26 -116.7(2)
C26 C25 Zr1 C17 165.66(16)
C33 C25 Zr1 C17 49.0(2)
C26 C25 Zr1 C23 -163.15(17)
C33 C25 Zr1 C23 80.19(17)
C26 C25 Zr1 C27 37.05(17)
C33 C25 Zr1 C27 -79.60(17)
C26 C25 Zr1 C18 -155.78(16)
C33 C25 Zr1 C18 87.57(18)
C31 C32 Zr1 N1 -50.6(2)
C27 C32 Zr1 N1 65.73(17)
C33 C32 Zr1 N1 -179.24(16)
C31 C32 Zr1 N2 -145.0(2)
C27 C32 Zr1 N2 -28.7(2)
C33 C32 Zr1 N2 86.36(19)
C31 C32 Zr1 C16 46.2(2)
C27 C32 Zr1 C16 162.49(17)
C33 C32 Zr1 C16 -82.48(16)
C31 C32 Zr1 C24 79.2(2)
C27 C32 Zr1 C24 -164.55(17)
C33 C32 Zr1 C24 -49.52(16)
C31 C32 Zr1 C33 128.7(3)
C27 C32 Zr1 C33 -115.0(2)
C31 C32 Zr1 C25 168.0(3)
C27 C32 Zr1 C25 -75.73(17)
C33 C32 Zr1 C25 39.30(15)
C31 C32 Zr1 C26 -151.9(3)
C27 C32 Zr1 C26 -35.64(16)
C33 C32 Zr1 C26 79.39(17)
C31 C32 Zr1 C17 32.6(2)
C27 C32 Zr1 C17 148.93(16)
C33 C32 Zr1 C17 -96.04(17)
C31 C32 Zr1 C23 92.2(2)
C27 C32 Zr1 C23 -151.52(15)
C33 C32 Zr1 C23 -36.49(18)
C31 C32 Zr1 C27 -116.3(3)
C33 C32 Zr1 C27 115.0(2)
C31 C32 Zr1 C18 62.4(3)
C27 C32 Zr1 C18 178.64(15)
C33 C32 Zr1 C18 -66.3(2)
C25 C26 Zr1 N1 -163.61(17)
C27 C26 Zr1 N1 -49.63(18)
C25 C26 Zr1 N2 106.91(18)
C27 C26 Zr1 N2 -139.11(18)
C25 C26 Zr1 C16 -50.5(2)
C27 C26 Zr1 C16 63.5(2)
C25 C26 Zr1 C24 -16.4(2)
C27 C26 Zr1 C24 97.57(17)
C25 C26 Zr1 C33 -36.73(16)
C27 C26 Zr1 C33 77.25(18)
C27 C26 Zr1 C25 114.0(3)
C25 C26 Zr1 C32 -77.88(18)
C27 C26 Zr1 C32 36.11(16)
C25 C26 Zr1 C17 -55.7(5)
C27 C26 Zr1 C17 58.3(5)
C25 C26 Zr1 C23 20.8(2)
C27 C26 Zr1 C23 134.76(16)
C25 C26 Zr1 C27 -114.0(3)
C25 C26 Zr1 C18 46.4(3)
C27 C26 Zr1 C18 160.42(18)
C16 C17 Zr1 N1 116.27(17)
C18 C17 Zr1 N1 -130.06(17)
C16 C17 Zr1 N2 -155.30(16)
C18 C17 Zr1 N2 -41.62(18)
C18 C17 Zr1 C16 113.7(2)
C16 C17 Zr1 C24 -37.09(16)
C18 C17 Zr1 C24 76.58(17)
C16 C17 Zr1 C33 -10.30(19)
C18 C17 Zr1 C33 103.37(17)
C16 C17 Zr1 C25 -37.3(2)
C18 C17 Zr1 C25 76.4(2)
C16 C17 Zr1 C32 26.41(19)
C18 C17 Zr1 C32 140.09(16)
C16 C17 Zr1 C26 6.7(6)
C18 C17 Zr1 C26 120.3(5)
C16 C17 Zr1 C23 -77.74(18)
C18 C17 Zr1 C23 35.94(16)
C16 C17 Zr1 C27 52.5(2)
C18 C17 Zr1 C27 166.22(16)
C16 C17 Zr1 C18 -113.7(2)
C22 C23 Zr1 N1 -132.6(2)
C24 C23 Zr1 N1 99.18(18)
C18 C23 Zr1 N1 -16.3(2)
C22 C23 Zr1 N2 -41.6(2)
C24 C23 Zr1 N2 -169.80(16)
C18 C23 Zr1 N2 74.69(16)
C22 C23 Zr1 C16 167.9(3)
C24 C23 Zr1 C16 39.68(16)
C18 C23 Zr1 C16 -75.83(17)
C22 C23 Zr1 C24 128.2(3)
C18 C23 Zr1 C24 -115.5(2)
C22 C23 Zr1 C33 84.5(2)
C24 C23 Zr1 C33 -43.66(16)
C18 C23 Zr1 C33 -159.17(16)
C22 C23 Zr1 C25 52.3(2)
C24 C23 Zr1 C25 -75.92(16)
C18 C23 Zr1 C25 168.56(16)
C22 C23 Zr1 C32 103.3(2)
C24 C23 Zr1 C32 -24.85(18)
C18 C23 Zr1 C32 -140.36(15)
C22 C23 Zr1 C26 41.5(3)
C24 C23 Zr1 C26 -86.73(18)
C18 C23 Zr1 C26 157.76(15)
C22 C23 Zr1 C17 -151.8(3)
C24 C23 Zr1 C17 79.97(17)
C18 C23 Zr1 C17 -35.54(15)
C22 C23 Zr1 C27 78.9(3)
C24 C23 Zr1 C27 -49.3(2)
C18 C23 Zr1 C27 -164.77(16)
C22 C23 Zr1 C18 -116.3(3)
C24 C23 Zr1 C18 115.5(2)
C26 C27 Zr1 N1 130.68(18)
C28 C27 Zr1 N1 1.4(2)
C32 C27 Zr1 N1 -112.62(17)
C26 C27 Zr1 N2 43.15(18)
C28 C27 Zr1 N2 -86.1(2)
C32 C27 Zr1 N2 159.85(16)
C26 C27 Zr1 C16 -136.64(17)
C28 C27 Zr1 C16 94.1(2)
C32 C27 Zr1 C16 -19.94(19)
C26 C27 Zr1 C24 -99.27(18)
C28 C27 Zr1 C24 131.5(2)
C32 C27 Zr1 C24 17.43(19)
C26 C27 Zr1 C33 -79.07(18)
C28 C27 Zr1 C33 151.7(3)
C32 C27 Zr1 C33 37.63(16)
C26 C27 Zr1 C25 -37.58(17)
C28 C27 Zr1 C25 -166.8(3)
C32 C27 Zr1 C25 79.12(18)
C26 C27 Zr1 C32 -116.7(2)
C28 C27 Zr1 C32 114.0(3)
C28 C27 Zr1 C26 -129.3(3)
C32 C27 Zr1 C26 116.7(2)
C26 C27 Zr1 C17 -164.97(17)
C28 C27 Zr1 C17 65.8(3)
C32 C27 Zr1 C17 -48.3(2)
C26 C27 Zr1 C23 -72.1(2)
C28 C27 Zr1 C23 158.6(2)
C32 C27 Zr1 C23 44.6(2)
C26 C27 Zr1 C18 -121.8(5)
C28 C27 Zr1 C18 109.0(5)
C32 C27 Zr1 C18 -5.1(6)
C19 C18 Zr1 N1 -78.3(2)
C17 C18 Zr1 N1 51.02(17)
C23 C18 Zr1 N1 167.87(16)
C19 C18 Zr1 N2 10.6(2)
C17 C18 Zr1 N2 139.90(17)
C23 C18 Zr1 N2 -103.25(17)
C19 C18 Zr1 C16 -167.1(3)
C17 C18 Zr1 C16 -37.85(16)
C23 C18 Zr1 C16 79.00(17)
C19 C18 Zr1 C24 151.0(3)
C17 C18 Zr1 C24 -79.71(18)
C23 C18 Zr1 C24 37.14(15)
C19 C18 Zr1 C33 137.7(2)
C17 C18 Zr1 C33 -92.97(17)
C23 C18 Zr1 C33 23.88(19)
C19 C18 Zr1 C25 99.7(2)
C17 C18 Zr1 C25 -131.01(16)
C23 C18 Zr1 C25 -14.2(2)
C19 C18 Zr1 C32 172.2(2)
C17 C18 Zr1 C32 -58.5(2)
C23 C18 Zr1 C32 58.3(2)
C19 C18 Zr1 C26 71.5(3)
C17 C18 Zr1 C26 -159.21(19)
C23 C18 Zr1 C26 -42.4(3)
C19 C18 Zr1 C17 -129.3(3)
C23 C18 Zr1 C17 116.8(2)
C19 C18 Zr1 C23 113.9(3)
C17 C18 Zr1 C23 -116.8(2)
C19 C18 Zr1 C27 176.1(4)
C17 C18 Zr1 C27 -54.6(5)
C23 C18 Zr1 C27 62.3(5)
